data_7105064
loop_
_publ_author_name
'Chen, Jiang-Fang'
'Jin, Qin-Yan'
'Pan, Ying-Li'
'Zhang, Yong'
'Jia, Ding-Xian'

_publ_section_title
;
 An unprecedented mu4-Sn2Se9 ligand: solvothermal syntheses and
 characterizations of novel lanthanum selenidostannates
 [{La(dien)2}4(mu4-Sn2Se9)(mu-Sn2Se6)]infinity and
 [La2(en)8(mu-Se2)]Sn2Se6.
;
_journal_issue 46
_journal_name_full 'Chemical communications (Cambridge, England)'
_journal_page_first 7212
_journal_page_last 7214
_journal_paper_doi 10.1039/b914603b
_journal_year 2009
_chemical_formula_moiety 'C16 H64 La2 N16 Se8 Sn2'
_chemical_formula_sum 'C16 H64 La2 N16 Se8 Sn2'
_chemical_formula_weight 1627.72
_chemical_name_systematic
;
?
;
_space_group_IT_number 14
_symmetry_cell_setting monoclinic
_symmetry_Int_Tables_number 14
_symmetry_space_group_name_Hall '-P 2yn'
_symmetry_space_group_name_H-M 'P 1 21/n 1'
_atom_sites_solution_hydrogens geom
_atom_sites_solution_primary direct
_atom_sites_solution_secondary difmap
_audit_creation_method SHELXL-97
_cell_angle_alpha 90.00
_cell_angle_beta 90.599(4)
_cell_angle_gamma 90.00
_cell_formula_units_Z 2
_cell_length_a 10.0790(16)
_cell_length_b 14.843(2)
_cell_length_c 14.918(2)
_cell_measurement_reflns_used 7129
_cell_measurement_temperature 293(2)
_cell_measurement_theta_max 24.25
_cell_measurement_theta_min 3.1
_cell_volume 2231.7(6)
_computing_cell_refinement CrystalClear
_computing_data_collection CrystalClear
_computing_data_reduction CrystalStructure
_computing_structure_refinement 'SHELXL-97 (Sheldrick, 1997)'
_computing_structure_solution 'SHELXS-97 (Sheldrick, 1990)'
_diffrn_ambient_temperature 293(2)
_diffrn_detector_area_resol_mean 7.31
_diffrn_measured_fraction_theta_full 0.989
_diffrn_measured_fraction_theta_max 0.989
_diffrn_measurement_device_type 'Rigaku Mercury'
_diffrn_measurement_method \w
_diffrn_radiation_monochromator graphite
_diffrn_radiation_source 'fine-focus sealed tube'
_diffrn_radiation_type MoK\a
_diffrn_radiation_wavelength 0.71073
_diffrn_reflns_av_R_equivalents 0.0875
_diffrn_reflns_av_sigmaI/netI 0.0679
_diffrn_reflns_limit_h_max 11
_diffrn_reflns_limit_h_min -11
_diffrn_reflns_limit_k_max 15
_diffrn_reflns_limit_k_min -17
_diffrn_reflns_limit_l_max 17
_diffrn_reflns_limit_l_min -17
_diffrn_reflns_number 17960
_diffrn_reflns_theta_full 24.25
_diffrn_reflns_theta_max 24.25
_diffrn_reflns_theta_min 3.06
_exptl_absorpt_coefficient_mu 9.539
_exptl_absorpt_correction_T_max 0.2786
_exptl_absorpt_correction_T_min 0.2514
_exptl_absorpt_correction_type multi-scan
_exptl_absorpt_process_details 'Jacobson, R. (1998) Private communication'
_exptl_crystal_colour yellow
_exptl_crystal_density_diffrn 2.422
_exptl_crystal_density_method 'not measured'
_exptl_crystal_description block
_exptl_crystal_F_000 1516
_exptl_crystal_size_max 0.20
_exptl_crystal_size_mid 0.20
_exptl_crystal_size_min 0.18
_refine_diff_density_max 1.397
_refine_diff_density_min -1.353
_refine_diff_density_rms 0.277
_refine_ls_extinction_method none
_refine_ls_goodness_of_fit_ref 1.128
_refine_ls_hydrogen_treatment constr
_refine_ls_matrix_type full
_refine_ls_number_parameters 194
_refine_ls_number_reflns 3564
_refine_ls_number_restraints 0
_refine_ls_restrained_S_all 1.128
_refine_ls_R_factor_all 0.0618
_refine_ls_R_factor_gt 0.0477
_refine_ls_shift/su_max 0.000
_refine_ls_shift/su_mean 0.000
_refine_ls_structure_factor_coef Fsqd
_refine_ls_weighting_details 'calc w=1/[\s^2^(Fo^2^)+(0.0000P)^2^+116.0293P] where P=(Fo^2^+2Fc^2^)/3'
_refine_ls_weighting_scheme calc
_refine_ls_wR_factor_gt 0.1103
_refine_ls_wR_factor_ref 0.1260
_reflns_number_gt 3076
_reflns_number_total 3564
_reflns_threshold_expression >2sigma(I)
_cod_data_source_file b914603b.txt
_cod_data_source_block compound_2
_cod_original_sg_symbol_H-M 'P 21/n'
_cod_database_code 7105064

loop_
_symmetry_equiv_pos_as_xyz
'x, y, z'
'-x+1/2, y+1/2, -z+1/2'
'-x, -y, -z'
'x-1/2, -y-1/2, z-1/2'

loop_
_atom_site_label
_atom_site_type_symbol
_atom_site_fract_x
_atom_site_fract_y
_atom_site_fract_z
_atom_site_U_iso_or_equiv
_atom_site_adp_type
_atom_site_occupancy
_atom_site_symmetry_multiplicity
_atom_site_calc_flag
_atom_site_refinement_flags
_atom_site_disorder_assembly
_atom_site_disorder_group
Sn1 Sn 0.02430(13) 0.38814(9) 0.95861(8) 0.0265(3) Uani 1 1 d . . .
Se2 Se 0.0683(2) 0.34657(15) 0.80263(14) 0.0430(6) Uani 1 1 d . . .
Se3 Se 0.0177(2) 0.25645(14) 1.05895(13) 0.0373(5) Uani 1 1 d . . .
Se4 Se 0.1820(2) 0.50913(14) 1.02607(15) 0.0385(5) Uani 1 1 d . . .
Se1 Se 0.0201(2) 0.54318(13) 0.43413(13) 0.0340(5) Uani 1 1 d . . .
La1 La 0.02766(10) 0.33478(7) 0.39736(7) 0.0204(3) Uani 1 1 d . . .
N1 N -0.2372(16) 0.3737(14) 0.3905(12) 0.048(5) Uani 1 1 d . . .
H1A H -0.2822 0.3221 0.3813 0.057 Uiso 1 1 calc R . .
H1B H -0.2614 0.3955 0.4442 0.057 Uiso 1 1 calc R . .
N2 N -0.0668(17) 0.4146(11) 0.2432(10) 0.037(4) Uani 1 1 d . . .
H2A H -0.0415 0.4727 0.2424 0.044 Uiso 1 1 calc R . .
H2B H -0.0308 0.3872 0.1954 0.044 Uiso 1 1 calc R . .
N3 N -0.0690(17) 0.2074(11) 0.2814(11) 0.038(3) Uani 1 1 d . . .
H3A H -0.1530 0.1947 0.2971 0.045 Uiso 1 1 calc R . .
H3B H -0.0721 0.2317 0.2262 0.045 Uiso 1 1 calc R . .
N4 N 0.1879(19) 0.1955(11) 0.3537(11) 0.042(4) Uani 1 1 d . . .
H4A H 0.2701 0.2177 0.3461 0.050 Uiso 1 1 calc R . .
H4B H 0.1917 0.1580 0.4011 0.050 Uiso 1 1 calc R . .
N5 N -0.1253(17) 0.2141(13) 0.4841(12) 0.049(5) Uani 1 1 d . . .
H5A H -0.2097 0.2336 0.4803 0.059 Uiso 1 1 calc R . .
H5B H -0.1214 0.1619 0.4534 0.059 Uiso 1 1 calc R . .
N6 N 0.1270(17) 0.2474(13) 0.5557(11) 0.043(4) Uani 1 1 d . . .
H6A H 0.2050 0.2213 0.5424 0.052 Uiso 1 1 calc R . .
H6B H 0.1436 0.2900 0.5973 0.052 Uiso 1 1 calc R . .
N7 N 0.2741(15) 0.3881(13) 0.4548(11) 0.039(4) Uani 1 1 d . . .
H7A H 0.2640 0.4207 0.5052 0.047 Uiso 1 1 calc R . .
H7B H 0.3204 0.3384 0.4699 0.047 Uiso 1 1 calc R . .
N8 N 0.2115(15) 0.3898(12) 0.2730(11) 0.040(4) Uani 1 1 d . . .
H8A H 0.2075 0.3513 0.2265 0.047 Uiso 1 1 calc R . .
H8B H 0.1863 0.4442 0.2524 0.047 Uiso 1 1 calc R . .
C1 C -0.278(2) 0.4388(16) 0.3209(16) 0.048(6) Uani 1 1 d . . .
H1C H -0.2475 0.4988 0.3369 0.058 Uiso 1 1 calc R . .
H1D H -0.3735 0.4398 0.3146 0.058 Uiso 1 1 calc R . .
C2 C -0.2161(18) 0.4097(17) 0.2353(16) 0.048(6) Uani 1 1 d . . .
H2C H -0.2466 0.4484 0.1869 0.058 Uiso 1 1 calc R . .
H2D H -0.2429 0.3485 0.2215 0.058 Uiso 1 1 calc R . .
C3 C 0.003(2) 0.1241(14) 0.2765(14) 0.038(3) Uani 1 1 d . . .
H3C H -0.0220 0.0921 0.2223 0.045 Uiso 1 1 calc R . .
H3D H -0.0187 0.0865 0.3275 0.045 Uiso 1 1 calc R . .
C4 C 0.155(2) 0.1428(16) 0.2764(16) 0.054(6) Uani 1 1 d . . .
H4C H 0.2040 0.0864 0.2779 0.065 Uiso 1 1 calc R . .
H4D H 0.1794 0.1751 0.2224 0.065 Uiso 1 1 calc R . .
C5 C -0.097(3) 0.193(3) 0.580(3) 0.113(17) Uani 0.90 1 d P . .
H5C H -0.1279 0.2422 0.6172 0.136 Uiso 0.90 1 calc PR . .
H5D H -0.1450 0.1391 0.5969 0.136 Uiso 0.90 1 calc PR . .
C6 C 0.042(2) 0.1795(19) 0.5955(17) 0.062(8) Uani 1 1 d . . .
H6C H 0.0662 0.1210 0.5719 0.074 Uiso 1 1 calc R . .
H6D H 0.0582 0.1784 0.6597 0.074 Uiso 1 1 calc R . .
C7 C 0.355(2) 0.4409(16) 0.3928(14) 0.043(6) Uani 1 1 d . . .
H7C H 0.4459 0.4434 0.4142 0.052 Uiso 1 1 calc R . .
H7D H 0.3210 0.5020 0.3889 0.052 Uiso 1 1 calc R . .
C8 C 0.349(2) 0.3965(16) 0.3016(15) 0.048(6) Uani 1 1 d . . .
H8C H 0.3981 0.4318 0.2587 0.058 Uiso 1 1 calc R . .
H8D H 0.3877 0.3368 0.3048 0.058 Uiso 1 1 calc R . .

loop_
_atom_site_aniso_label
_atom_site_aniso_U_11
_atom_site_aniso_U_22
_atom_site_aniso_U_33
_atom_site_aniso_U_23
_atom_site_aniso_U_13
_atom_site_aniso_U_12
Sn1 0.0285(7) 0.0246(7) 0.0262(7) -0.0035(6) 0.0021(5) -0.0005(5)
Se2 0.0588(14) 0.0418(13) 0.0287(11) -0.0056(10) 0.0083(10) 0.0006(11)
Se3 0.0497(13) 0.0308(11) 0.0316(11) 0.0047(9) 0.0044(9) -0.0005(9)
Se4 0.0243(10) 0.0341(12) 0.0570(14) -0.0081(10) -0.0045(9) -0.0012(9)
Se1 0.0496(13) 0.0262(11) 0.0263(10) -0.0038(8) 0.0069(9) 0.0033(9)
La1 0.0224(5) 0.0199(5) 0.0190(5) 0.0006(4) 0.0010(4) 0.0005(4)
N1 0.027(9) 0.076(14) 0.040(10) 0.004(10) 0.001(8) 0.005(9)
N2 0.051(11) 0.029(9) 0.029(9) -0.008(7) 0.003(8) -0.012(8)
N3 0.043(8) 0.034(7) 0.036(7) -0.011(6) -0.017(6) 0.006(6)
N4 0.064(12) 0.020(9) 0.042(10) -0.010(8) -0.012(9) -0.003(8)
N5 0.038(10) 0.062(13) 0.049(11) 0.024(10) -0.008(9) -0.015(9)
N6 0.035(10) 0.052(12) 0.044(10) -0.003(9) 0.014(8) -0.006(9)
N7 0.023(9) 0.060(12) 0.035(9) -0.018(9) -0.012(7) 0.006(8)
N8 0.030(9) 0.046(11) 0.043(10) 0.013(9) -0.003(8) 0.003(8)
C1 0.023(11) 0.050(14) 0.072(16) 0.004(13) 0.002(11) 0.018(10)
C2 0.017(10) 0.058(15) 0.068(16) 0.010(12) -0.020(10) 0.010(10)
C3 0.043(8) 0.034(7) 0.036(7) -0.011(6) -0.017(6) 0.006(6)
C4 0.061(16) 0.044(14) 0.057(15) 0.012(12) 0.011(12) 0.014(12)
C5 0.042(18) 0.17(4) 0.13(3) 0.12(3) -0.030(19) -0.05(2)
C6 0.045(14) 0.09(2) 0.054(15) 0.039(14) -0.018(12) -0.018(13)
C7 0.024(11) 0.059(15) 0.047(13) 0.014(11) 0.011(9) -0.018(10)
C8 0.040(13) 0.053(14) 0.052(14) 0.005(12) 0.030(11) -0.012(11)

loop_
_atom_type_symbol
_atom_type_description
_atom_type_scat_dispersion_real
_atom_type_scat_dispersion_imag
_atom_type_scat_source
C C 0.0033 0.0016 'International Tables Vol C Tables 4.2.6.8 and 6.1.1.4'
H H 0.0000 0.0000 'International Tables Vol C Tables 4.2.6.8 and 6.1.1.4'
N N 0.0061 0.0033 'International Tables Vol C Tables 4.2.6.8 and 6.1.1.4'
La La -0.2871 2.4523 'International Tables Vol C Tables 4.2.6.8 and 6.1.1.4'
Se Se -0.0929 2.2259 'International Tables Vol C Tables 4.2.6.8 and 6.1.1.4'
Sn Sn -0.6537 1.4246 'International Tables Vol C Tables 4.2.6.8 and 6.1.1.4'

loop_
_geom_angle_atom_site_label_1
_geom_angle_atom_site_label_2
_geom_angle_atom_site_label_3
_geom_angle
_geom_angle_site_symmetry_1
_geom_angle_site_symmetry_3
_geom_angle_publ_flag
Se2 Sn1 Se3 112.53(9) . . ?
Se2 Sn1 Se4 112.65(9) . 3_567 ?
Se3 Sn1 Se4 112.75(9) . 3_567 ?
Se2 Sn1 Se4 115.23(9) . . ?
Se3 Sn1 Se4 109.51(9) . . ?
Se4 Sn1 Se4 92.71(7) 3_567 . ?
Sn1 Se4 Sn1 87.29(7) 3_567 . ?
Se1 Se1 La1 67.76(9) 3_566 3_566 ?
Se1 Se1 La1 67.62(9) 3_566 . ?
La1 Se1 La1 135.39(7) 3_566 . ?
N5 La1 N4 87.3(6) . . ?
N5 La1 N1 66.2(6) . . ?
N4 La1 N1 137.5(6) . . ?
N5 La1 N3 69.1(6) . . ?
N4 La1 N3 61.9(5) . . ?
N1 La1 N3 77.3(6) . . ?
N5 La1 N7 124.2(5) . . ?
N4 La1 N7 75.8(5) . . ?
N1 La1 N7 146.5(6) . . ?
N3 La1 N7 135.6(5) . . ?
N5 La1 N2 119.5(5) . . ?
N4 La1 N2 109.3(5) . . ?
N1 La1 N2 63.1(5) . . ?
N3 La1 N2 69.6(5) . . ?
N7 La1 N2 116.3(5) . . ?
N5 La1 N8 155.3(6) . . ?
N4 La1 N8 70.0(5) . . ?
N1 La1 N8 125.1(5) . . ?
N3 La1 N8 91.0(5) . . ?
N7 La1 N8 60.7(5) . . ?
N2 La1 N8 62.6(5) . . ?
N5 La1 N6 60.1(5) . . ?
N4 La1 N6 69.4(5) . . ?
N1 La1 N6 117.3(5) . . ?
N3 La1 N6 109.1(5) . . ?
N7 La1 N6 64.2(5) . . ?
N2 La1 N6 178.6(5) . . ?
N8 La1 N6 117.2(5) . . ?
N5 La1 Se1 84.6(4) . 3_566 ?
N4 La1 Se1 136.9(4) . 3_566 ?
N1 La1 Se1 75.5(4) . 3_566 ?
N3 La1 Se1 148.1(4) . 3_566 ?
N7 La1 Se1 74.2(3) . 3_566 ?
N2 La1 Se1 111.5(3) . 3_566 ?
N8 La1 Se1 118.5(4) . 3_566 ?
N6 La1 Se1 69.9(4) . 3_566 ?
N5 La1 Se1 123.7(5) . . ?
N4 La1 Se1 144.0(4) . . ?
N1 La1 Se1 76.9(4) . . ?
N3 La1 Se1 141.4(3) . . ?
N7 La1 Se1 71.6(4) . . ?
N2 La1 Se1 73.3(3) . . ?
N8 La1 Se1 81.0(4) . . ?
N6 La1 Se1 108.1(4) . . ?
Se1 La1 Se1 44.61(7) 3_566 . ?
C1 N1 La1 115.3(12) . . ?
C1 N1 H1A 108.5 . . ?
La1 N1 H1A 108.5 . . ?
C1 N1 H1B 108.5 . . ?
La1 N1 H1B 108.5 . . ?
H1A N1 H1B 107.5 . . ?
C2 N2 La1 112.4(12) . . ?
C2 N2 H2A 109.1 . . ?
La1 N2 H2A 109.1 . . ?
C2 N2 H2B 109.1 . . ?
La1 N2 H2B 109.1 . . ?
H2A N2 H2B 107.9 . . ?
C3 N3 La1 116.7(11) . . ?
C3 N3 H3A 108.1 . . ?
La1 N3 H3A 108.1 . . ?
C3 N3 H3B 108.1 . . ?
La1 N3 H3B 108.1 . . ?
H3A N3 H3B 107.3 . . ?
C4 N4 La1 118.7(14) . . ?
C4 N4 H4A 107.6 . . ?
La1 N4 H4A 107.6 . . ?
C4 N4 H4B 107.6 . . ?
La1 N4 H4B 107.6 . . ?
H4A N4 H4B 107.1 . . ?
C5 N5 La1 119.7(15) . . ?
C5 N5 H5A 107.4 . . ?
La1 N5 H5A 107.4 . . ?
C5 N5 H5B 107.4 . . ?
La1 N5 H5B 107.4 . . ?
H5A N5 H5B 106.9 . . ?
C6 N6 La1 116.5(13) . . ?
C6 N6 H6A 108.2 . . ?
La1 N6 H6A 108.2 . . ?
C6 N6 H6B 108.2 . . ?
La1 N6 H6B 108.2 . . ?
H6A N6 H6B 107.3 . . ?
C7 N7 La1 117.7(12) . . ?
C7 N7 H7A 107.9 . . ?
La1 N7 H7A 107.9 . . ?
C7 N7 H7B 107.9 . . ?
La1 N7 H7B 107.9 . . ?
H7A N7 H7B 107.2 . . ?
C8 N8 La1 118.0(12) . . ?
C8 N8 H8A 107.8 . . ?
La1 N8 H8A 107.8 . . ?
C8 N8 H8B 107.8 . . ?
La1 N8 H8B 107.8 . . ?
H8A N8 H8B 107.2 . . ?
N1 C1 C2 107.5(17) . . ?
N1 C1 H1C 110.2 . . ?
C2 C1 H1C 110.2 . . ?
N1 C1 H1D 110.2 . . ?
C2 C1 H1D 110.2 . . ?
H1C C1 H1D 108.5 . . ?
C1 C2 N2 110.1(18) . . ?
C1 C2 H2C 109.6 . . ?
N2 C2 H2C 109.6 . . ?
C1 C2 H2D 109.6 . . ?
N2 C2 H2D 109.6 . . ?
H2C C2 H2D 108.2 . . ?
N3 C3 C4 110.2(17) . . ?
N3 C3 H3C 109.6 . . ?
C4 C3 H3C 109.6 . . ?
N3 C3 H3D 109.6 . . ?
C4 C3 H3D 109.6 . . ?
H3C C3 H3D 108.1 . . ?
N4 C4 C3 108.3(18) . . ?
N4 C4 H4C 110.0 . . ?
C3 C4 H4C 110.0 . . ?
N4 C4 H4D 110.0 . . ?
C3 C4 H4D 110.0 . . ?
H4C C4 H4D 108.4 . . ?
C6 C5 N5 111(3) . . ?
C6 C5 H5C 109.4 . . ?
N5 C5 H5C 109.4 . . ?
C6 C5 H5D 109.4 . . ?
N5 C5 H5D 109.4 . . ?
H5C C5 H5D 108.0 . . ?
C5 C6 N6 115(2) . . ?
C5 C6 H6C 108.6 . . ?
N6 C6 H6C 108.6 . . ?
C5 C6 H6D 108.6 . . ?
N6 C6 H6D 108.6 . . ?
H6C C6 H6D 107.6 . . ?
N7 C7 C8 108.5(17) . . ?
N7 C7 H7C 110.0 . . ?
C8 C7 H7C 110.0 . . ?
N7 C7 H7D 110.0 . . ?
C8 C7 H7D 110.0 . . ?
H7C C7 H7D 108.4 . . ?
N8 C8 C7 109.0(17) . . ?
N8 C8 H8C 109.9 . . ?
C7 C8 H8C 109.9 . . ?
N8 C8 H8D 109.9 . . ?
C7 C8 H8D 109.9 . . ?
H8C C8 H8D 108.3 . . ?

loop_
_geom_bond_atom_site_label_1
_geom_bond_atom_site_label_2
_geom_bond_distance
_geom_bond_site_symmetry_2
_geom_bond_publ_flag
Sn1 Se2 2.452(2) . ?
Sn1 Se3 2.463(2) . ?
Sn1 Se4 2.590(2) 3_567 ?
Sn1 Se4 2.594(2) . ?
Se4 Sn1 2.590(2) 3_567 ?
Se1 Se1 2.385(4) 3_566 ?
Se1 La1 3.140(2) 3_566 ?
Se1 La1 3.143(2) . ?
La1 N5 2.702(17) . ?
La1 N4 2.707(17) . ?
La1 N1 2.732(16) . ?
La1 N3 2.735(15) . ?
La1 N7 2.737(15) . ?
La1 N2 2.749(16) . ?
La1 N8 2.759(16) . ?
La1 N6 2.866(18) . ?
La1 Se1 3.140(2) 3_566 ?
N1 C1 1.47(3) . ?
N1 H1A 0.9000 . ?
N1 H1B 0.9000 . ?
N2 C2 1.51(2) . ?
N2 H2A 0.9000 . ?
N2 H2B 0.9000 . ?
N3 C3 1.44(2) . ?
N3 H3A 0.9000 . ?
N3 H3B 0.9000 . ?
N4 C4 1.43(3) . ?
N4 H4A 0.9000 . ?
N4 H4B 0.9000 . ?
N5 C5 1.49(4) . ?
N5 H5A 0.9000 . ?
N5 H5B 0.9000 . ?
N6 C6 1.46(3) . ?
N6 H6A 0.9000 . ?
N6 H6B 0.9000 . ?
N7 C7 1.46(2) . ?
N7 H7A 0.9000 . ?
N7 H7B 0.9000 . ?
N8 C8 1.44(3) . ?
N8 H8A 0.9000 . ?
N8 H8B 0.9000 . ?
C1 C2 1.49(3) . ?
C1 H1C 0.9700 . ?
C1 H1D 0.9700 . ?
C2 H2C 0.9700 . ?
C2 H2D 0.9700 . ?
C3 C4 1.56(3) . ?
C3 H3C 0.9700 . ?
C3 H3D 0.9700 . ?
C4 H4C 0.9700 . ?
C4 H4D 0.9700 . ?
C5 C6 1.43(4) . ?
C5 H5C 0.9700 . ?
C5 H5D 0.9700 . ?
C6 H6C 0.9700 . ?
C6 H6D 0.9700 . ?
C7 C8 1.51(3) . ?
C7 H7C 0.9700 . ?
C7 H7D 0.9700 . ?
C8 H8C 0.9700 . ?
C8 H8D 0.9700 . ?

loop_
_geom_hbond_atom_site_label_D
_geom_hbond_atom_site_label_H
_geom_hbond_atom_site_label_A
_geom_hbond_distance_DH
_geom_hbond_distance_HA
_geom_hbond_distance_DA
_geom_hbond_angle_DHA
_geom_hbond_site_symmetry_A
N2 H2A Se2 0.90 2.78 3.610(16) 154.4 3_566
N2 H2B Se3 0.90 2.86 3.720(16) 160.7 1_554
N3 H3A Se2 0.90 2.88 3.759(18) 166.6 4_565
N3 H3B Se3 0.90 2.69 3.517(18) 153.6 1_554
N4 H4B Se4 0.90 2.77 3.541(17) 144.8 2_546
N6 H6B Se1 0.90 3.01 3.448(19) 111.9 3_566
N7 H7A Se1 0.90 3.06 3.561(16) 117.1 3_566
N7 H7B Se3 0.90 2.77 3.601(17) 154.9 4_665

loop_
_geom_torsion_atom_site_label_1
_geom_torsion_atom_site_label_2
_geom_torsion_atom_site_label_3
_geom_torsion_atom_site_label_4
_geom_torsion
_geom_torsion_site_symmetry_1
_geom_torsion_site_symmetry_2
_geom_torsion_site_symmetry_3
_geom_torsion_site_symmetry_4
_geom_torsion_publ_flag
Se2 Sn1 Se4 Sn1 116.64(10) . . . 3_567 ?
Se3 Sn1 Se4 Sn1 -115.31(9) . . . 3_567 ?
Se4 Sn1 Se4 Sn1 0.0 3_567 . . 3_567 ?
Se1 Se1 La1 N5 33.4(5) 3_566 . . . ?
La1 Se1 La1 N5 33.4(5) 3_566 . . . ?
Se1 Se1 La1 N4 -111.9(6) 3_566 . . . ?
La1 Se1 La1 N4 -111.9(6) 3_566 . . . ?
Se1 Se1 La1 N1 82.6(4) 3_566 . . . ?
La1 Se1 La1 N1 82.6(4) 3_566 . . . ?
Se1 Se1 La1 N3 131.8(6) 3_566 . . . ?
La1 Se1 La1 N3 131.8(6) 3_566 . . . ?
Se1 Se1 La1 N7 -86.0(4) 3_566 . . . ?
La1 Se1 La1 N7 -86.0(4) 3_566 . . . ?
Se1 Se1 La1 N2 148.1(4) 3_566 . . . ?
La1 Se1 La1 N2 148.1(4) 3_566 . . . ?
Se1 Se1 La1 N8 -148.0(4) 3_566 . . . ?
La1 Se1 La1 N8 -148.0(4) 3_566 . . . ?
Se1 Se1 La1 N6 -32.3(4) 3_566 . . . ?
La1 Se1 La1 N6 -32.3(4) 3_566 . . . ?
La1 Se1 La1 Se1 0.0 3_566 . . 3_566 ?
N5 La1 N1 C1 -163.0(17) . . . . ?
N4 La1 N1 C1 -106.8(16) . . . . ?
N3 La1 N1 C1 -90.5(16) . . . . ?
N7 La1 N1 C1 80.5(18) . . . . ?
N2 La1 N1 C1 -17.2(14) . . . . ?
N8 La1 N1 C1 -8.3(18) . . . . ?
N6 La1 N1 C1 164.3(14) . . . . ?
Se1 La1 N1 C1 106.6(16) 3_566 . . . ?
Se1 La1 N1 C1 60.6(15) . . . . ?
N5 La1 N2 C2 20.3(15) . . . . ?
N4 La1 N2 C2 118.4(13) . . . . ?
N1 La1 N2 C2 -15.9(13) . . . . ?
N3 La1 N2 C2 69.9(13) . . . . ?
N7 La1 N2 C2 -158.3(13) . . . . ?
N8 La1 N2 C2 172.3(15) . . . . ?
N6 La1 N2 C2 93(19) . . . . ?
Se1 La1 N2 C2 -75.8(13) 3_566 . . . ?
Se1 La1 N2 C2 -99.4(13) . . . . ?
N5 La1 N3 C3 -83.5(15) . . . . ?
N4 La1 N3 C3 14.9(14) . . . . ?
N1 La1 N3 C3 -152.6(16) . . . . ?
N7 La1 N3 C3 34.5(18) . . . . ?
N2 La1 N3 C3 141.7(16) . . . . ?
N8 La1 N3 C3 81.5(15) . . . . ?
N6 La1 N3 C3 -37.7(16) . . . . ?
Se1 La1 N3 C3 -120.2(13) 3_566 . . . ?
Se1 La1 N3 C3 158.3(12) . . . . ?
N5 La1 N4 C4 84.6(16) . . . . ?
N1 La1 N4 C4 35.2(19) . . . . ?
N3 La1 N4 C4 17.0(15) . . . . ?
N7 La1 N4 C4 -149.0(16) . . . . ?
N2 La1 N4 C4 -35.7(17) . . . . ?
N8 La1 N4 C4 -85.4(16) . . . . ?
N6 La1 N4 C4 143.6(17) . . . . ?
Se1 La1 N4 C4 163.9(13) 3_566 . . . ?
Se1 La1 N4 C4 -123.7(14) . . . . ?
N4 La1 N5 C5 89(2) . . . . ?
N1 La1 N5 C5 -125(3) . . . . ?
N3 La1 N5 C5 150(3) . . . . ?
N7 La1 N5 C5 18(3) . . . . ?
N2 La1 N5 C5 -160(2) . . . . ?
N8 La1 N5 C5 112(3) . . . . ?
N6 La1 N5 C5 21(2) . . . . ?
Se1 La1 N5 C5 -49(2) 3_566 . . . ?
Se1 La1 N5 C5 -71(3) . . . . ?
N5 La1 N6 C6 3.5(17) . . . . ?
N4 La1 N6 C6 -95.6(18) . . . . ?
N1 La1 N6 C6 38.2(19) . . . . ?
N3 La1 N6 C6 -47.1(18) . . . . ?
N7 La1 N6 C6 -179.3(18) . . . . ?
N2 La1 N6 C6 -70(19) . . . . ?
N8 La1 N6 C6 -148.5(17) . . . . ?
Se1 La1 N6 C6 99.0(17) 3_566 . . . ?
Se1 La1 N6 C6 122.5(17) . . . . ?
N5 La1 N7 C7 169.0(14) . . . . ?
N4 La1 N7 C7 92.3(15) . . . . ?
N1 La1 N7 C7 -92.8(16) . . . . ?
N3 La1 N7 C7 74.6(17) . . . . ?
N2 La1 N7 C7 -12.4(16) . . . . ?
N8 La1 N7 C7 17.5(14) . . . . ?
N6 La1 N7 C7 166.0(16) . . . . ?
Se1 La1 N7 C7 -119.0(15) 3_566 . . . ?
Se1 La1 N7 C7 -72.3(14) . . . . ?
N5 La1 N8 C8 -94.1(19) . . . . ?
N4 La1 N8 C8 -69.7(15) . . . . ?
N1 La1 N8 C8 155.6(15) . . . . ?
N3 La1 N8 C8 -129.3(15) . . . . ?
N7 La1 N8 C8 14.8(14) . . . . ?
N2 La1 N8 C8 164.5(17) . . . . ?
N6 La1 N8 C8 -17.1(17) . . . . ?
Se1 La1 N8 C8 63.6(16) 3_566 . . . ?
Se1 La1 N8 C8 88.7(15) . . . . ?
La1 N1 C1 C2 48(2) . . . . ?
N1 C1 C2 N2 -64(2) . . . . ?
La1 N2 C2 C1 48(2) . . . . ?
La1 N3 C3 C4 -42(2) . . . . ?
La1 N4 C4 C3 -43(2) . . . . ?
N3 C3 C4 N4 55(2) . . . . ?
La1 N5 C5 C6 -45(4) . . . . ?
N5 C5 C6 N6 47(4) . . . . ?
La1 N6 C6 C5 -28(4) . . . . ?
La1 N7 C7 C8 -46(2) . . . . ?
La1 N8 C8 C7 -43(2) . . . . ?
N7 C7 C8 N8 57(2) . . . . ?
